data_7111148
loop_
_publ_author_name
'Turner, Boaz'
'Shterenberg, Alexander'
'Kapon, Moshe'
'Eichen, Yoav'
'Suwinska, Kinga'

_publ_section_title
;
 Selective anion binding and solid-state host--guest chemistry of an
 extended cavity calix[6]pyrrole
;
_journal_issue 1
_journal_name_full 'Chemical Communications'
_journal_page_first 13
_journal_paper_doi 10.1039/b007788g
_journal_year 2001
_chemical_formula_sum 'C90.5 H81.5 N9 O6'
_chemical_formula_weight 1391.15
_chemical_melting_point 248
_chemical_name_systematic
; 
 1,1,3,3,5,5- meso- hexaphenyl- 2,2,4,4,6,6- meso- hexamethyl- calix[6]pyrrole 
;
_space_group_IT_number 14
_symmetry_cell_setting monoclinic
_symmetry_space_group_name_Hall '-P 2yn'
_symmetry_space_group_name_H-M 'P 1 21/n 1'
_atom_sites_solution_hydrogens geom
_atom_sites_solution_primary direct
_atom_sites_solution_secondary difmap
_audit_creation_method SHELXL-97
_cell_angle_alpha 90.00
_cell_angle_beta 115.405(2)
_cell_angle_gamma 90.00
_cell_formula_units_Z 4
_cell_length_a 19.4550(5)
_cell_length_b 19.7620(8)
_cell_length_c 22.0270(8)
_cell_measurement_temperature 293(2)
_cell_volume 7649.8(5)
_computing_cell_refinement 'HKL Scalepack'
_computing_data_collection KappaCCD
_computing_data_reduction maXus
_computing_structure_refinement 'SHELXL-97 (Sheldrick, 1997)'
_computing_structure_solution 'SHELXS-97 (Sheldrick, 1990)'
_diffrn_ambient_temperature 293(2)
_diffrn_measured_fraction_theta_full 0.989
_diffrn_measured_fraction_theta_max 0.989
_diffrn_measurement_device KappaCCD
_diffrn_measurement_method
;
'114 frames via \f rotation and 183 frames via \o rotation 
(rotation angle 1.5\%) and 2 x 150s per \%'
;
_diffrn_radiation_monochromator graphite
_diffrn_radiation_source 'fine-focus sealed tube'
_diffrn_radiation_type MoK\a
_diffrn_radiation_wavelength 0.71073
_diffrn_reflns_av_R_equivalents 0.038
_diffrn_reflns_av_sigmaI/netI 0.0655
_diffrn_reflns_limit_h_max 19
_diffrn_reflns_limit_h_min 0
_diffrn_reflns_limit_k_max 19
_diffrn_reflns_limit_k_min 0
_diffrn_reflns_limit_l_max 19
_diffrn_reflns_limit_l_min -22
_diffrn_reflns_number 16018
_diffrn_reflns_theta_full 20.82
_diffrn_reflns_theta_max 20.82
_diffrn_reflns_theta_min 1.55
_exptl_absorpt_coefficient_mu 0.076
_exptl_absorpt_correction_type none
_exptl_crystal_colour colourless
_exptl_crystal_density_diffrn 1.208
_exptl_crystal_density_method 'not measured'
_exptl_crystal_description needle
_exptl_crystal_F_000 2942
_exptl_crystal_size_max 0.30
_exptl_crystal_size_mid 0.10
_exptl_crystal_size_min 0.10
_refine_diff_density_max 0.269
_refine_diff_density_min -0.178
_refine_diff_density_rms 0.036
_refine_ls_extinction_coef 0.0013(2)
_refine_ls_extinction_expression Fc^*^=kFc[1+0.001xFc^2^\l^3^/sin(2\q)]^-1/4^
_refine_ls_extinction_method SHELXL
_refine_ls_goodness_of_fit_ref 1.072
_refine_ls_hydrogen_treatment mixed
_refine_ls_matrix_type full
_refine_ls_number_parameters 987
_refine_ls_number_reflns 7929
_refine_ls_number_restraints 0
_refine_ls_restrained_S_all 1.072
_refine_ls_R_factor_all 0.1154
_refine_ls_R_factor_gt 0.0732
_refine_ls_shift/su_max 0.031
_refine_ls_shift/su_mean 0.004
_refine_ls_structure_factor_coef Fsqd
_refine_ls_weighting_details 'calc w=1/[\s^2^(Fo^2^)+(0.0534P)^2^+6.1157P] where P=(Fo^2^+2Fc^2^)/3'
_refine_ls_weighting_scheme calc
_refine_ls_wR_factor_gt 0.1361
_refine_ls_wR_factor_ref 0.1509
_reflns_number_gt 5823
_reflns_number_total 15694
_reflns_threshold_expression >2sigma(I)
_cod_data_source_file b007788gsup1.cif
_cod_data_source_block yoav18
_cod_original_sg_symbol_H-M P21/n
_cod_original_formula_sum 'C90.50 H81.50 N9 O6'
_cod_database_code 7111148

loop_
_symmetry_equiv_pos_as_xyz
'x, y, z'
'-x+1/2, y+1/2, -z+1/2'
'-x, -y, -z'
'x-1/2, -y-1/2, z-1/2'

loop_
_atom_site_label
_atom_site_type_symbol
_atom_site_fract_x
_atom_site_fract_y
_atom_site_fract_z
_atom_site_U_iso_or_equiv
_atom_site_adp_type
_atom_site_occupancy
_atom_site_symmetry_multiplicity
_atom_site_calc_flag
_atom_site_refinement_flags
N1 N 0.17935(19) 0.7787(2) 0.11282(18) 0.0418(10) Uani 1 1 d .
H1 H 0.190(2) 0.740(2) 0.1047(18) 0.031(13) Uiso 1 1 d .
C2 C 0.1165(2) 0.7900(2) 0.12559(19) 0.0374(11) Uani 1 1 d .
C3 C 0.1258(3) 0.8524(3) 0.1521(2) 0.0621(14) Uani 1 1 d .
H3 H 0.0921 0.8740 0.1654 0.075 Uiso 1 1 calc R
C4 C 0.1950(2) 0.8801(2) 0.1567(2) 0.0612(14) Uani 1 1 d .
H4 H 0.2143 0.9227 0.1732 0.073 Uiso 1 1 calc R
C5 C 0.2276(2) 0.8335(2) 0.1326(2) 0.0382(11) Uani 1 1 d .
C6 C 0.2978(2) 0.8363(2) 0.11905(19) 0.0378(11) Uani 1 1 d .
N7 N 0.41439(18) 0.7662(2) 0.14212(19) 0.0405(10) Uani 1 1 d .
H7 H 0.429(2) 0.796(2) 0.1215(18) 0.037(13) Uiso 1 1 d .
C8 C 0.3506(2) 0.7783(2) 0.1532(2) 0.0369(11) Uani 1 1 d .
C9 C 0.3505(2) 0.7295(2) 0.1966(2) 0.0455(12) Uani 1 1 d .
H9 H 0.3139 0.7243 0.2129 0.055 Uiso 1 1 calc R
C10 C 0.4149(2) 0.6879(2) 0.2128(2) 0.0462(12) Uani 1 1 d .
H10 H 0.4282 0.6508 0.2416 0.055 Uiso 1 1 calc R
C11 C 0.4544(2) 0.7118(2) 0.1788(2) 0.0394(11) Uani 1 1 d .
C12 C 0.5234(2) 0.6838(2) 0.17039(19) 0.0390(11) Uani 1 1 d .
N13 N 0.4415(2) 0.6768(2) 0.04512(19) 0.0404(10) Uani 1 1 d .
H13 H 0.419(2) 0.711(2) 0.0455(19) 0.033(14) Uiso 1 1 d .
C14 C 0.4953(2) 0.6477(2) 0.1025(2) 0.0380(11) Uani 1 1 d .
C15 C 0.5166(2) 0.5900(2) 0.0826(2) 0.0522(13) Uani 1 1 d .
H15 H 0.5533 0.5598 0.1104 0.063 Uiso 1 1 calc R
C16 C 0.4740(2) 0.5831(2) 0.0126(2) 0.0494(12) Uani 1 1 d .
H16 H 0.4772 0.5473 -0.0135 0.059 Uiso 1 1 calc R
C17 C 0.4275(2) 0.6376(2) -0.0100(2) 0.0336(10) Uani 1 1 d .
C18 C 0.3743(2) 0.6560(2) -0.08146(19) 0.0369(11) Uani 1 1 d .
N19 N 0.28440(18) 0.5586(2) -0.0985(2) 0.0400(10) Uani 1 1 d .
H19 H 0.2795(18) 0.5677(18) -0.0659(17) 0.018(12) Uiso 1 1 d .
C20 C 0.3318(2) 0.5941(2) -0.1182(2) 0.0339(10) Uani 1 1 d .
C21 C 0.3281(2) 0.5624(2) -0.1744(2) 0.0441(12) Uani 1 1 d .
H21 H 0.3549 0.5748 -0.1989 0.053 Uiso 1 1 calc R
C22 C 0.2767(2) 0.5077(2) -0.1893(2) 0.0440(12) Uani 1 1 d .
H22 H 0.2632 0.4781 -0.2255 0.053 Uiso 1 1 calc R
C23 C 0.2503(2) 0.5060(2) -0.1410(2) 0.0372(11) Uani 1 1 d .
C24 C 0.1971(2) 0.4573(2) -0.12817(19) 0.0358(11) Uani 1 1 d .
N25 N 0.12125(18) 0.5569(2) -0.12135(19) 0.0404(10) Uani 1 1 d .
H25 H 0.1259(16) 0.5757(17) -0.1526(16) 0.013(11) Uiso 1 1 d .
C26 C 0.1532(2) 0.4957(2) -0.0963(2) 0.0354(10) Uani 1 1 d .
C27 C 0.1340(2) 0.4818(2) -0.0449(2) 0.0425(11) Uani 1 1 d .
H27 H 0.1473 0.4432 -0.0182 0.051 Uiso 1 1 calc R
C28 C 0.0900(2) 0.5369(2) -0.0394(2) 0.0431(11) Uani 1 1 d .
H28 H 0.0697 0.5404 -0.0082 0.052 Uiso 1 1 calc R
C29 C 0.0825(2) 0.5833(2) -0.0870(2) 0.0339(11) Uani 1 1 d .
C30 C 0.0412(2) 0.6499(2) -0.10715(19) 0.0406(11) Uani 1 1 d .
N31 N 0.0572(2) 0.69418(19) 0.00489(18) 0.0426(10) Uani 1 1 d .
H31 H 0.103(2) 0.694(2) 0.021(2) 0.061(16) Uiso 1 1 d .
C32 C 0.0104(2) 0.6710(2) -0.0574(2) 0.0399(11) Uani 1 1 d .
C33 C -0.0612(2) 0.6760(3) -0.0624(2) 0.0642(15) Uani 1 1 d .
H33 H -0.1056 0.6643 -0.0996 0.077 Uiso 1 1 calc R
C34 C -0.0564(2) 0.7021(3) -0.0013(2) 0.0649(15) Uani 1 1 d .
H34 H -0.0976 0.7098 0.0088 0.078 Uiso 1 1 calc R
C35 C 0.0174(2) 0.7145(2) 0.0405(2) 0.0408(11) Uani 1 1 d .
C36 C 0.0557(2) 0.7361(2) 0.1132(2) 0.0403(11) Uani 1 1 d .
C37 C 0.2725(2) 0.8334(2) 0.0423(2) 0.0543(13) Uani 1 1 d .
H37A H 0.3161 0.8390 0.0330 0.081 Uiso 1 1 calc R
H37B H 0.2366 0.8689 0.0209 0.081 Uiso 1 1 calc R
H37C H 0.2492 0.7904 0.0254 0.081 Uiso 1 1 calc R
C38 C 0.3385(2) 0.9038(2) 0.1456(2) 0.0548(13) Uani 1 1 d .
H38A H 0.3512 0.9077 0.1927 0.082 Uiso 1 1 calc R
H38B H 0.3055 0.9405 0.1217 0.082 Uiso 1 1 calc R
H38C H 0.3841 0.9056 0.1390 0.082 Uiso 1 1 calc R
C39 C 0.3172(2) 0.7113(2) -0.0833(2) 0.0490(12) Uani 1 1 d .
H39A H 0.2820 0.7199 -0.1291 0.074 Uiso 1 1 calc R
H39B H 0.3443 0.7521 -0.0636 0.074 Uiso 1 1 calc R
H39C H 0.2898 0.6962 -0.0585 0.074 Uiso 1 1 calc R
C40 C 0.4213(2) 0.6844(2) -0.1171(2) 0.0541(13) Uani 1 1 d .
H40A H 0.4559 0.6503 -0.1183 0.081 Uiso 1 1 calc R
H40B H 0.4497 0.7232 -0.0931 0.081 Uiso 1 1 calc R
H40C H 0.3877 0.6973 -0.1622 0.081 Uiso 1 1 calc R
C41 C 0.0961(2) 0.7051(2) -0.1099(2) 0.0528(13) Uani 1 1 d .
H41A H 0.1385 0.7092 -0.0666 0.079 Uiso 1 1 calc R
H41B H 0.0698 0.7476 -0.1221 0.079 Uiso 1 1 calc R
H41C H 0.1141 0.6929 -0.1427 0.079 Uiso 1 1 calc R
C42 C -0.0254(2) 0.6429(2) -0.1769(2) 0.0546(13) Uani 1 1 d .
H42A H -0.0072 0.6252 -0.2079 0.082 Uiso 1 1 calc R
H42B H -0.0482 0.6864 -0.1921 0.082 Uiso 1 1 calc R
H42C H -0.0627 0.6126 -0.1744 0.082 Uiso 1 1 calc R
C43 C 0.5782(2) 0.7414(2) 0.17359(19) 0.0374(11) Uani 1 1 d .
C44 C 0.5863(2) 0.7986(3) 0.2119(2) 0.0540(13) Uani 1 1 d .
H44 H 0.5537 0.8052 0.2322 0.065 Uiso 1 1 calc R
C45 C 0.6420(3) 0.8465(3) 0.2208(2) 0.0665(15) Uani 1 1 d .
H45 H 0.6465 0.8848 0.2469 0.080 Uiso 1 1 calc R
C46 C 0.6903(2) 0.8372(3) 0.1911(2) 0.0673(15) Uani 1 1 d .
H46 H 0.7283 0.8688 0.1974 0.081 Uiso 1 1 calc R
C47 C 0.6827(3) 0.7819(3) 0.1523(3) 0.0673(15) Uani 1 1 d .
H47 H 0.7148 0.7762 0.1313 0.081 Uiso 1 1 calc R
C48 C 0.6275(2) 0.7338(2) 0.1436(2) 0.0557(13) Uani 1 1 d .
H48 H 0.6234 0.6958 0.1173 0.067 Uiso 1 1 calc R
C49 C 0.5650(2) 0.6328(3) 0.2274(2) 0.0471(12) Uani 1 1 d .
C50 C 0.5335(3) 0.5707(3) 0.2284(2) 0.0572(13) Uani 1 1 d .
H50 H 0.4862 0.5599 0.1941 0.069 Uiso 1 1 calc R
C51 C 0.5701(3) 0.5238(3) 0.2788(3) 0.0729(16) Uani 1 1 d .
H51 H 0.5484 0.4816 0.2775 0.088 Uiso 1 1 calc R
C52 C 0.6389(4) 0.5403(4) 0.3308(3) 0.095(2) Uani 1 1 d .
H52 H 0.6636 0.5098 0.3655 0.114 Uiso 1 1 calc R
C53 C 0.6703(3) 0.6013(4) 0.3309(3) 0.098(2) Uani 1 1 d .
H53 H 0.7170 0.6123 0.3659 0.117 Uiso 1 1 calc R
C54 C 0.6346(3) 0.6476(3) 0.2801(3) 0.0738(16) Uani 1 1 d .
H54 H 0.6575 0.6892 0.2813 0.089 Uiso 1 1 calc R
C55 C 0.1449(2) 0.4249(2) -0.1961(2) 0.0421(11) Uani 1 1 d .
C56 C 0.1754(3) 0.3792(2) -0.2258(2) 0.0544(13) Uani 1 1 d .
H56 H 0.2265 0.3674 -0.2031 0.065 Uiso 1 1 calc R
C57 C 0.1331(4) 0.3511(3) -0.2871(3) 0.0730(15) Uani 1 1 d .
H57 H 0.1553 0.3211 -0.3060 0.088 Uiso 1 1 calc R
C58 C 0.0575(4) 0.3674(3) -0.3208(3) 0.0862(18) Uani 1 1 d .
H58 H 0.0284 0.3490 -0.3630 0.103 Uiso 1 1 calc R
C59 C 0.0249(3) 0.4107(3) -0.2923(3) 0.0856(18) Uani 1 1 d .
H59 H -0.0267 0.4208 -0.3148 0.103 Uiso 1 1 calc R
C60 C 0.0685(3) 0.4397(3) -0.2299(2) 0.0593(14) Uani 1 1 d .
H60 H 0.0460 0.4692 -0.2109 0.071 Uiso 1 1 calc R
C61 C 0.2413(2) 0.4002(2) -0.0798(2) 0.0398(11) Uani 1 1 d .
C62 C 0.3203(2) 0.4001(2) -0.0446(2) 0.0483(12) Uani 1 1 d .
H62 H 0.3480 0.4363 -0.0495 0.058 Uiso 1 1 calc R
C63 C 0.3582(3) 0.3469(3) -0.0022(2) 0.0653(15) Uani 1 1 d .
H63 H 0.4110 0.3475 0.0202 0.078 Uiso 1 1 calc R
C64 C 0.3188(3) 0.2939(3) 0.0067(2) 0.0666(15) Uani 1 1 d .
H64 H 0.3444 0.2590 0.0360 0.080 Uiso 1 1 calc R
C65 C 0.2398(3) 0.2925(3) -0.0285(3) 0.0651(14) Uani 1 1 d .
H65 H 0.2123 0.2563 -0.0234 0.078 Uiso 1 1 calc R
C66 C 0.2030(2) 0.3447(3) -0.0707(2) 0.0512(13) Uani 1 1 d .
H66 H 0.1503 0.3430 -0.0942 0.061 Uiso 1 1 calc R
C67 C -0.0048(2) 0.7690(2) 0.1325(2) 0.0459(12) Uani 1 1 d .
C68 C -0.0171(3) 0.7474(3) 0.1860(3) 0.0702(15) Uani 1 1 d .
H68 H 0.0101 0.7108 0.2115 0.084 Uiso 1 1 calc R
C69 C -0.0707(4) 0.7805(4) 0.2025(4) 0.098(2) Uani 1 1 d .
H69 H -0.0792 0.7654 0.2387 0.118 Uiso 1 1 calc R
C70 C -0.1103(3) 0.8345(4) 0.1658(4) 0.094(2) Uani 1 1 d .
H70 H -0.1450 0.8567 0.1775 0.113 Uiso 1 1 calc R
C71 C -0.0994(3) 0.8559(3) 0.1122(3) 0.0803(17) Uani 1 1 d .
H71 H -0.1270 0.8925 0.0868 0.096 Uiso 1 1 calc R
C72 C -0.0470(2) 0.8232(3) 0.0951(3) 0.0624(14) Uani 1 1 d .
H72 H -0.0401 0.8379 0.0580 0.075 Uiso 1 1 calc R
C73 C 0.0921(3) 0.6744(3) 0.1578(2) 0.0510(13) Uani 1 1 d .
C74 C 0.1538(3) 0.6818(3) 0.2188(3) 0.0802(17) Uani 1 1 d .
H74 H 0.1752 0.7244 0.2323 0.096 Uiso 1 1 calc R
C75 C 0.1842(4) 0.6265(5) 0.2603(4) 0.118(3) Uani 1 1 d .
H75 H 0.2263 0.6323 0.3013 0.142 Uiso 1 1 calc R
C76 C 0.1532(5) 0.5637(5) 0.2416(5) 0.124(3) Uani 1 1 d .
H76 H 0.1736 0.5269 0.2700 0.149 Uiso 1 1 calc R
C77 C 0.0918(5) 0.5552(3) 0.1806(4) 0.098(2) Uani 1 1 d .
H77 H 0.0706 0.5125 0.1671 0.117 Uiso 1 1 calc R
C78 C 0.0617(3) 0.6105(3) 0.1396(3) 0.0658(15) Uani 1 1 d .
H78 H 0.0198 0.6046 0.0986 0.079 Uiso 1 1 calc R
N79 N 0.2574(2) 0.6032(2) 0.0741(2) 0.0569(11) Uani 1 1 d .
O80 O 0.21308(18) 0.63187(18) 0.09184(17) 0.0774(11) Uani 1 1 d .
O81 O 0.27171(19) 0.62563(19) 0.02909(18) 0.0835(12) Uani 1 1 d .
C82 C 0.2918(3) 0.5402(3) 0.1061(2) 0.0575(13) Uani 1 1 d .
C83 C 0.3489(3) 0.5131(3) 0.0941(3) 0.0848(18) Uani 1 1 d .
H83 H 0.3651 0.5342 0.0648 0.102 Uiso 1 1 calc R
C84 C 0.3815(4) 0.4551(5) 0.1252(4) 0.124(3) Uani 1 1 d .
H84 H 0.4228 0.4381 0.1194 0.149 Uiso 1 1 calc R
C85 C 0.3573(8) 0.4223(5) 0.1631(6) 0.163(4) Uani 1 1 d .
C86 C 0.2985(7) 0.4471(6) 0.1745(5) 0.184(4) Uani 1 1 d .
H86 H 0.2810 0.4233 0.2015 0.221 Uiso 1 1 calc R
C87 C 0.2643(4) 0.5087(4) 0.1454(4) 0.130(3) Uani 1 1 d .
H87 H 0.2246 0.5269 0.1530 0.157 Uiso 1 1 calc R
C88 C 0.3912(16) 0.3553(12) 0.1829(11) 0.291(16) Uani 0.50 1 d P
H88A H 0.4030 0.3371 0.1481 0.437 Uiso 0.50 1 calc PR
H88B H 0.3559 0.3259 0.1898 0.437 Uiso 0.50 1 calc PR
H88C H 0.4369 0.3588 0.2238 0.437 Uiso 0.50 1 calc PR
N89 N 0.4977(3) 0.8744(4) 0.0465(5) 0.128(3) Uani 1 1 d .
O90 O 0.4760(4) 0.8266(4) 0.0113(4) 0.226(5) Uani 1 1 d .
O91 O 0.4760(3) 0.8934(4) 0.0874(4) 0.203(4) Uani 1 1 d .
C92 C 0.5581(3) 0.9165(3) 0.0428(3) 0.0697(16) Uani 1 1 d .
C93 C 0.5905(4) 0.8954(4) 0.0050(3) 0.113(2) Uani 1 1 d .
H93 H 0.5765 0.8539 -0.0168 0.136 Uiso 1 1 calc R
C94 C 0.6440(6) 0.9328(7) -0.0027(4) 0.159(4) Uani 1 1 d .
H94 H 0.6662 0.9187 -0.0304 0.191 Uiso 1 1 calc R
C95 C 0.6643(5) 0.9923(7) 0.0318(6) 0.142(4) Uani 1 1 d .
H95 H 0.7010 1.0187 0.0267 0.171 Uiso 1 1 calc R
C96 C 0.6346(5) 1.0144(4) 0.0720(5) 0.130(3) Uani 1 1 d .
H96 H 0.6510 1.0549 0.0953 0.156 Uiso 1 1 calc R
C97 C 0.5785(4) 0.9761(4) 0.0788(3) 0.099(2) Uani 1 1 d .
H97 H 0.5559 0.9899 0.1063 0.119 Uiso 1 1 calc R
N98 N -0.1824(7) 0.9390(8) -0.0534(6) 0.195(5) Uani 1 1 d .
O99 O -0.1792(6) 0.9938(5) -0.0239(5) 0.251(5) Uani 1 1 d .
O100 O -0.2252(6) 0.8881(7) -0.0599(6) 0.253(6) Uani 1 1 d .
C101 C -0.1190(5) 0.9276(7) -0.0731(4) 0.126(3) Uani 1 1 d .
C102 C -0.1077(5) 0.8629(6) -0.0888(4) 0.137(3) Uani 1 1 d .
H102 H -0.1388 0.8275 -0.0880 0.165 Uiso 1 1 calc R
C103 C -0.0494(6) 0.8526(5) -0.1054(4) 0.142(3) Uani 1 1 d .
H103 H -0.0393 0.8089 -0.1149 0.171 Uiso 1 1 calc R
C104 C -0.0061(6) 0.9033(7) -0.1087(5) 0.158(4) Uani 1 1 d .
H104 H 0.0345 0.8939 -0.1191 0.189 Uiso 1 1 calc R
C105 C -0.0193(7) 0.9671(7) -0.0975(6) 0.200(5) Uani 1 1 d .
H105 H 0.0090 1.0023 -0.1034 0.240 Uiso 1 1 calc R
C106 C -0.0748(8) 0.9800(5) -0.0773(5) 0.177(5) Uani 1 1 d .
H106 H -0.0829 1.0238 -0.0665 0.213 Uiso 1 1 calc R

loop_
_atom_site_aniso_label
_atom_site_aniso_U_11
_atom_site_aniso_U_22
_atom_site_aniso_U_33
_atom_site_aniso_U_23
_atom_site_aniso_U_13
_atom_site_aniso_U_12
N1 0.039(2) 0.033(3) 0.059(3) -0.015(2) 0.0267(19) -0.001(2)
C2 0.038(3) 0.035(3) 0.047(3) -0.005(2) 0.026(2) 0.001(2)
C3 0.062(3) 0.053(4) 0.093(4) -0.030(3) 0.053(3) -0.012(3)
C4 0.058(3) 0.045(3) 0.094(4) -0.029(3) 0.045(3) -0.015(3)
C5 0.040(3) 0.027(3) 0.046(3) -0.005(2) 0.017(2) 0.000(2)
C6 0.032(2) 0.037(3) 0.047(3) -0.001(2) 0.018(2) -0.003(2)
N7 0.037(2) 0.040(3) 0.051(2) 0.003(2) 0.024(2) -0.001(2)
C8 0.031(2) 0.041(3) 0.039(3) -0.004(2) 0.015(2) -0.003(2)
C9 0.041(3) 0.050(3) 0.053(3) 0.002(3) 0.026(2) 0.002(2)
C10 0.043(3) 0.051(3) 0.046(3) 0.011(2) 0.020(2) 0.001(3)
C11 0.035(2) 0.036(3) 0.042(3) 0.002(2) 0.011(2) 0.001(2)
C12 0.034(2) 0.041(3) 0.041(3) 0.002(2) 0.015(2) 0.005(2)
N13 0.038(2) 0.032(3) 0.048(3) 0.001(2) 0.015(2) 0.011(2)
C14 0.034(2) 0.036(3) 0.041(3) 0.003(3) 0.014(2) -0.001(2)
C15 0.055(3) 0.043(4) 0.053(3) 0.002(3) 0.018(3) 0.019(3)
C16 0.059(3) 0.042(3) 0.042(3) -0.004(3) 0.017(2) 0.014(3)
C17 0.033(2) 0.026(3) 0.043(3) 0.000(3) 0.017(2) 0.000(2)
C18 0.034(2) 0.037(3) 0.040(3) 0.006(2) 0.015(2) 0.001(2)
N19 0.045(2) 0.046(3) 0.037(2) -0.008(2) 0.026(2) -0.006(2)
C20 0.030(2) 0.031(3) 0.039(3) 0.001(2) 0.013(2) 0.000(2)
C21 0.047(3) 0.053(3) 0.042(3) 0.000(3) 0.028(2) -0.001(3)
C22 0.051(3) 0.044(3) 0.042(3) -0.012(2) 0.025(2) -0.006(2)
C23 0.037(2) 0.040(3) 0.037(3) -0.010(3) 0.018(2) -0.003(2)
C24 0.033(2) 0.037(3) 0.039(3) -0.005(2) 0.017(2) 0.004(2)
N25 0.048(2) 0.047(3) 0.038(2) 0.001(2) 0.029(2) 0.003(2)
C26 0.034(2) 0.032(3) 0.037(3) -0.002(2) 0.012(2) 0.000(2)
C27 0.050(3) 0.038(3) 0.042(3) 0.007(2) 0.022(2) 0.008(2)
C28 0.050(3) 0.042(3) 0.047(3) -0.001(3) 0.031(2) 0.009(2)
C29 0.033(2) 0.034(3) 0.037(3) -0.006(3) 0.017(2) 0.001(2)
C30 0.038(2) 0.042(3) 0.042(3) -0.009(2) 0.018(2) -0.002(2)
N31 0.029(2) 0.056(3) 0.048(3) -0.011(2) 0.021(2) -0.004(2)
C32 0.032(3) 0.043(3) 0.046(3) -0.010(2) 0.018(2) 0.001(2)
C33 0.035(3) 0.089(4) 0.067(3) -0.024(3) 0.020(2) -0.007(3)
C34 0.038(3) 0.096(5) 0.072(3) -0.025(3) 0.034(3) -0.007(3)
C35 0.040(3) 0.044(3) 0.048(3) -0.004(2) 0.028(3) 0.003(2)
C36 0.041(2) 0.039(3) 0.047(3) -0.005(3) 0.024(2) -0.003(2)
C37 0.048(3) 0.063(4) 0.057(3) 0.008(3) 0.027(2) 0.005(2)
C38 0.050(3) 0.039(3) 0.080(3) -0.008(3) 0.033(3) -0.008(2)
C39 0.047(3) 0.042(3) 0.049(3) 0.003(2) 0.011(2) 0.002(2)
C40 0.057(3) 0.053(3) 0.057(3) 0.011(3) 0.028(2) -0.005(2)
C41 0.062(3) 0.044(3) 0.066(3) -0.008(3) 0.041(3) -0.004(2)
C42 0.052(3) 0.057(4) 0.048(3) 0.000(3) 0.014(2) 0.014(2)
C43 0.031(2) 0.044(3) 0.035(2) -0.003(2) 0.011(2) 0.005(2)
C44 0.043(3) 0.073(4) 0.051(3) -0.019(3) 0.025(2) -0.011(3)
C45 0.059(3) 0.076(4) 0.070(3) -0.029(3) 0.032(3) -0.021(3)
C46 0.050(3) 0.080(5) 0.073(4) -0.020(3) 0.028(3) -0.025(3)
C47 0.054(3) 0.085(5) 0.078(4) -0.025(4) 0.042(3) -0.020(3)
C48 0.045(3) 0.064(4) 0.063(3) -0.022(3) 0.028(3) -0.005(3)
C49 0.043(3) 0.053(4) 0.043(3) 0.006(3) 0.016(3) 0.008(3)
C50 0.055(3) 0.055(4) 0.055(3) 0.013(3) 0.018(3) 0.013(3)
C51 0.085(4) 0.064(4) 0.076(4) 0.017(4) 0.040(4) 0.014(3)
C52 0.084(5) 0.107(6) 0.077(5) 0.043(4) 0.017(4) 0.022(4)
C53 0.062(4) 0.117(6) 0.077(4) 0.032(5) -0.005(3) 0.001(4)
C54 0.056(3) 0.084(5) 0.063(3) 0.024(4) 0.009(3) 0.011(3)
C55 0.047(3) 0.038(3) 0.046(3) -0.005(2) 0.024(2) -0.005(2)
C56 0.060(3) 0.048(3) 0.059(3) -0.024(3) 0.029(3) -0.010(3)
C57 0.093(4) 0.063(4) 0.071(4) -0.024(3) 0.042(4) -0.006(4)
C58 0.106(5) 0.083(5) 0.057(4) -0.028(4) 0.023(4) -0.018(4)
C59 0.062(4) 0.096(5) 0.068(4) -0.020(4) -0.001(3) -0.006(3)
C60 0.050(3) 0.061(4) 0.065(3) -0.015(3) 0.022(3) -0.002(3)
C61 0.037(3) 0.044(3) 0.046(3) -0.008(2) 0.025(2) 0.002(2)
C62 0.044(3) 0.046(3) 0.058(3) -0.007(3) 0.025(2) -0.001(2)
C63 0.045(3) 0.069(4) 0.073(4) 0.011(3) 0.017(3) 0.016(3)
C64 0.075(4) 0.055(4) 0.074(4) 0.018(3) 0.036(3) 0.023(3)
C65 0.068(4) 0.054(4) 0.088(4) 0.006(3) 0.048(3) 0.002(3)
C66 0.046(3) 0.048(4) 0.067(3) 0.003(3) 0.031(3) 0.000(3)
C67 0.047(3) 0.050(3) 0.056(3) -0.013(3) 0.036(3) -0.011(3)
C68 0.091(4) 0.056(4) 0.096(4) -0.014(3) 0.071(3) -0.007(3)
C69 0.137(6) 0.078(5) 0.143(6) -0.027(5) 0.120(5) -0.028(4)
C70 0.092(5) 0.080(6) 0.152(7) -0.044(5) 0.094(5) -0.019(4)
C71 0.062(3) 0.080(5) 0.110(5) -0.022(4) 0.048(3) 0.011(3)
C72 0.056(3) 0.065(4) 0.079(4) -0.009(3) 0.041(3) 0.009(3)
C73 0.048(3) 0.058(4) 0.060(3) 0.004(3) 0.036(3) -0.001(3)
C74 0.082(4) 0.084(5) 0.071(4) 0.026(4) 0.030(4) -0.002(4)
C75 0.107(5) 0.139(8) 0.106(6) 0.057(6) 0.044(4) 0.009(6)
C76 0.125(7) 0.119(8) 0.151(8) 0.092(7) 0.081(6) 0.046(6)
C77 0.129(6) 0.051(5) 0.149(7) 0.031(5) 0.095(6) 0.017(4)
C78 0.072(3) 0.050(4) 0.095(4) 0.009(4) 0.055(3) 0.002(3)
N79 0.049(2) 0.067(4) 0.054(3) -0.011(3) 0.020(2) -0.005(2)
O80 0.062(2) 0.076(3) 0.092(3) -0.016(2) 0.031(2) 0.015(2)
O81 0.093(3) 0.087(3) 0.076(3) 0.015(2) 0.042(2) -0.006(2)
C82 0.067(3) 0.046(4) 0.054(3) 0.008(3) 0.021(3) 0.011(3)
C83 0.074(4) 0.093(5) 0.081(4) -0.013(4) 0.027(3) 0.036(4)
C84 0.115(6) 0.100(7) 0.118(7) -0.032(6) 0.013(5) 0.053(6)
C85 0.225(13) 0.093(8) 0.160(10) 0.035(7) 0.072(9) 0.043(8)
C86 0.255(12) 0.165(11) 0.189(9) 0.098(8) 0.149(9) 0.060(9)
C87 0.171(7) 0.124(7) 0.131(6) 0.068(6) 0.097(6) 0.054(6)
C88 0.47(4) 0.21(3) 0.21(2) 0.10(2) 0.16(3) 0.17(3)
N89 0.070(4) 0.133(7) 0.164(8) 0.079(6) 0.033(5) 0.022(4)
O90 0.186(7) 0.109(6) 0.252(9) 0.036(6) -0.030(6) -0.077(5)
O91 0.117(5) 0.276(10) 0.251(8) 0.147(7) 0.113(5) 0.038(5)
C92 0.044(3) 0.073(5) 0.089(4) 0.009(4) 0.026(3) -0.012(3)
C93 0.078(5) 0.151(8) 0.105(5) -0.017(5) 0.036(4) 0.000(5)
C94 0.107(7) 0.274(15) 0.108(7) -0.003(8) 0.056(6) 0.009(8)
C95 0.086(6) 0.199(13) 0.124(8) 0.041(8) 0.027(6) -0.044(7)
C96 0.112(7) 0.089(6) 0.155(8) -0.013(6) 0.026(6) -0.042(5)
C97 0.089(5) 0.099(6) 0.104(5) 0.004(5) 0.036(4) 0.022(4)
N98 0.219(12) 0.254(17) 0.143(8) 0.042(10) 0.106(9) 0.084(11)
O99 0.345(11) 0.259(11) 0.214(8) 0.052(7) 0.182(8) 0.162(10)
O100 0.190(8) 0.42(2) 0.183(7) 0.005(10) 0.107(7) 0.024(9)
C101 0.159(8) 0.147(10) 0.085(5) 0.042(6) 0.065(5) 0.095(8)
C102 0.141(7) 0.160(11) 0.118(6) 0.022(6) 0.062(5) 0.031(6)
C103 0.178(8) 0.123(8) 0.179(8) 0.015(6) 0.128(7) 0.029(7)
C104 0.185(9) 0.148(10) 0.197(9) 0.003(9) 0.135(8) 0.019(8)
C105 0.316(14) 0.151(12) 0.253(12) 0.014(9) 0.237(12) 0.032(10)
C106 0.307(15) 0.085(8) 0.159(9) 0.031(7) 0.118(9) 0.032(9)

loop_
_atom_type_symbol
_atom_type_description
_atom_type_scat_dispersion_real
_atom_type_scat_dispersion_imag
_atom_type_scat_source
C C 0.0033 0.0016 'International Tables Vol C Tables 4.2.6.8 and 6.1.1.4'
H H 0.0000 0.0000 'International Tables Vol C Tables 4.2.6.8 and 6.1.1.4'
N N 0.0061 0.0033 'International Tables Vol C Tables 4.2.6.8 and 6.1.1.4'
O O 0.0106 0.0060 'International Tables Vol C Tables 4.2.6.8 and 6.1.1.4'

loop_
_geom_angle_atom_site_label_1
_geom_angle_atom_site_label_2
_geom_angle_atom_site_label_3
_geom_angle
C5 N1 C2 110.6(4)
C3 C2 N1 105.6(4)
C3 C2 C36 131.9(4)
N1 C2 C36 122.4(4)
C2 C3 C4 109.5(4)
C5 C4 C3 107.5(4)
C4 C5 N1 106.8(4)
C4 C5 C6 131.8(4)
N1 C5 C6 121.1(4)
C8 C6 C5 110.5(3)
C8 C6 C38 110.0(3)
C5 C6 C38 108.5(3)
C8 C6 C37 110.2(3)
C5 C6 C37 108.9(3)
C38 C6 C37 108.6(4)
C11 N7 C8 110.8(4)
C9 C8 N7 105.9(4)
C9 C8 C6 133.3(4)
N7 C8 C6 120.9(4)
C8 C9 C10 108.9(4)
C11 C10 C9 107.9(4)
C10 C11 N7 106.6(4)
C10 C11 C12 131.9(4)
N7 C11 C12 121.0(4)
C14 C12 C11 108.9(3)
C14 C12 C43 109.8(3)
C11 C12 C43 110.6(3)
C14 C12 C49 109.5(3)
C11 C12 C49 108.5(3)
C43 C12 C49 109.5(3)
C17 N13 C14 111.2(4)
C15 C14 N13 105.9(4)
C15 C14 C12 133.0(4)
N13 C14 C12 120.9(4)
C14 C15 C16 108.6(4)
C17 C16 C15 108.1(4)
C16 C17 N13 106.1(4)
C16 C17 C18 128.7(4)
N13 C17 C18 125.1(4)
C20 C18 C17 109.6(3)
C20 C18 C40 109.3(3)
C17 C18 C40 109.1(3)
C20 C18 C39 109.7(3)
C17 C18 C39 111.2(3)
C40 C18 C39 107.8(3)
C23 N19 C20 111.6(4)
C21 C20 N19 105.8(4)
C21 C20 C18 131.7(4)
N19 C20 C18 122.4(4)
C20 C21 C22 108.6(3)
C23 C22 C21 107.6(4)
C22 C23 N19 106.3(4)
C22 C23 C24 132.1(4)
N19 C23 C24 121.5(3)
C26 C24 C23 109.3(3)
C26 C24 C61 107.8(3)
C23 C24 C61 111.7(3)
C26 C24 C55 112.8(3)
C23 C24 C55 107.4(3)
C61 C24 C55 107.9(3)
C26 N25 C29 112.0(4)
C27 C26 N25 105.9(4)
C27 C26 C24 133.7(4)
N25 C26 C24 120.3(4)
C26 C27 C28 107.9(4)
C29 C28 C27 108.7(3)
C28 C29 N25 105.4(4)
C28 C29 C30 133.5(3)
N25 C29 C30 121.0(4)
C29 C30 C32 110.6(3)
C29 C30 C42 109.3(3)
C32 C30 C42 108.8(3)
C29 C30 C41 109.8(3)
C32 C30 C41 109.2(3)
C42 C30 C41 109.1(3)
C32 N31 C35 112.1(3)
C33 C32 N31 106.2(4)
C33 C32 C30 132.4(4)
N31 C32 C30 121.4(3)
C32 C33 C34 107.9(4)
C35 C34 C33 109.3(4)
C34 C35 N31 104.6(4)
C34 C35 C36 131.9(4)
N31 C35 C36 123.0(4)
C35 C36 C2 112.2(3)
C35 C36 C73 109.5(4)
C2 C36 C73 109.3(3)
C35 C36 C67 108.7(3)
C2 C36 C67 106.2(3)
C73 C36 C67 110.7(3)
C44 C43 C48 117.3(4)
C44 C43 C12 121.9(4)
C48 C43 C12 120.3(4)
C43 C44 C45 121.7(4)
C46 C45 C44 119.6(5)
C47 C46 C45 119.9(5)
C46 C47 C48 120.6(4)
C47 C48 C43 120.9(4)
C50 C49 C54 117.3(4)
C50 C49 C12 120.9(4)
C54 C49 C12 121.8(5)
C49 C50 C51 122.0(5)
C52 C51 C50 119.3(5)
C53 C52 C51 119.4(6)
C52 C53 C54 121.4(6)
C53 C54 C49 120.7(5)
C60 C55 C56 117.6(4)
C60 C55 C24 123.0(4)
C56 C55 C24 119.4(4)
C57 C56 C55 122.2(5)
C56 C57 C58 119.5(5)
C59 C58 C57 120.0(5)
C58 C59 C60 120.3(5)
C55 C60 C59 120.3(4)
C66 C61 C62 116.9(4)
C66 C61 C24 120.3(4)
C62 C61 C24 122.8(4)
C63 C62 C61 121.0(4)
C64 C63 C62 120.7(4)
C63 C64 C65 119.3(5)
C66 C65 C64 119.6(5)
C65 C66 C61 122.5(4)
C68 C67 C72 118.4(4)
C68 C67 C36 122.5(5)
C72 C67 C36 119.1(4)
C67 C68 C69 120.1(5)
C70 C69 C68 120.4(6)
C71 C70 C69 120.2(6)
C70 C71 C72 119.9(6)
C67 C72 C71 121.0(5)
C74 C73 C78 117.9(5)
C74 C73 C36 120.6(5)
C78 C73 C36 121.3(5)
C73 C74 C75 120.6(6)
C76 C75 C74 120.7(7)
C75 C76 C77 119.5(7)
C76 C77 C78 119.4(7)
C77 C78 C73 121.9(6)
O81 N79 O80 121.7(5)
O81 N79 C82 119.3(4)
O80 N79 C82 118.9(4)
C87 C82 C83 121.7(6)
C87 C82 N79 118.8(5)
C83 C82 N79 119.4(5)
C84 C83 C82 118.9(7)
C85 C84 C83 122.1(9)
C84 C85 C86 120.3(10)
C84 C85 C88 113.8(15)
C86 C85 C88 125.4(16)
C85 C86 C87 120.0(9)
C82 C87 C86 116.9(7)
O90 N89 O91 126.7(9)
O90 N89 C92 119.1(10)
O91 N89 C92 114.2(9)
C93 C92 C97 122.6(6)
C93 C92 N89 118.0(8)
C97 C92 N89 119.4(8)
C92 C93 C94 120.9(8)
C93 C94 C95 117.5(9)
C96 C95 C94 123.5(10)
C95 C96 C97 118.8(9)
C92 C97 C96 116.7(7)
O99 N98 O100 128.8(14)
O99 N98 C101 114.8(14)
O100 N98 C101 115.6(15)
C102 C101 C106 121.0(9)
C102 C101 N98 117.2(13)
C106 C101 N98 121.7(13)
C103 C102 C101 117.1(9)
C104 C103 C102 121.8(9)
C103 C104 C105 121.7(10)
C104 C105 C106 118.9(11)
C105 C106 C101 119.3(10)

loop_
_geom_bond_atom_site_label_1
_geom_bond_atom_site_label_2
_geom_bond_distance
N1 C5 1.375(5)
N1 C2 1.386(5)
C2 C3 1.343(5)
C2 C36 1.525(5)
C3 C4 1.415(6)
C4 C5 1.350(5)
C5 C6 1.519(5)
C6 C8 1.508(6)
C6 C38 1.533(5)
C6 C37 1.546(5)
N7 C11 1.370(5)
N7 C8 1.385(5)
C8 C9 1.358(5)
C9 C10 1.410(5)
C10 C11 1.366(5)
C11 C12 1.536(5)
C12 C14 1.531(5)
C12 C43 1.541(5)
C12 C49 1.542(6)
N13 C17 1.365(5)
N13 C14 1.374(5)
C14 C15 1.348(5)
C15 C16 1.408(6)
C16 C17 1.357(5)
C17 C18 1.512(5)
C18 C20 1.505(5)
C18 C40 1.544(5)
C18 C39 1.546(5)
N19 C23 1.365(5)
N19 C20 1.369(5)
C20 C21 1.360(5)
C21 C22 1.414(5)
C22 C23 1.365(5)
C23 C24 1.526(5)
C24 C26 1.521(5)
C24 C61 1.537(6)
C24 C55 1.541(5)
N25 C26 1.364(5)
N25 C29 1.380(5)
C26 C27 1.364(5)
C27 C28 1.421(5)
C28 C29 1.353(5)
C29 C30 1.507(6)
C30 C32 1.517(5)
C30 C42 1.534(5)
C30 C41 1.545(5)
N31 C32 1.359(5)
N31 C35 1.377(5)
C32 C33 1.353(5)
C33 C34 1.407(6)
C34 C35 1.356(5)
C35 C36 1.511(5)
C36 C73 1.536(6)
C36 C67 1.555(5)
C43 C44 1.378(5)
C43 C48 1.385(5)
C44 C45 1.388(6)
C45 C46 1.369(6)
C46 C47 1.355(6)
C47 C48 1.385(6)
C49 C50 1.375(6)
C49 C54 1.385(6)
C50 C51 1.386(6)
C51 C52 1.377(7)
C52 C53 1.351(8)
C53 C54 1.380(7)
C55 C60 1.379(5)
C55 C56 1.389(5)
C56 C57 1.362(6)
C57 C58 1.372(7)
C58 C59 1.366(7)
C59 C60 1.393(6)
C61 C66 1.387(6)
C61 C62 1.392(5)
C62 C63 1.389(6)
C63 C64 1.360(6)
C64 C65 1.394(6)
C65 C66 1.367(6)
C67 C68 1.368(6)
C67 C72 1.384(6)
C68 C69 1.404(7)
C69 C70 1.360(8)
C70 C71 1.354(8)
C71 C72 1.389(6)
C73 C74 1.372(6)
C73 C78 1.377(6)
C74 C75 1.384(8)
C75 C76 1.365(10)
C76 C77 1.373(9)
C77 C78 1.378(7)
N79 O81 1.222(4)
N79 O80 1.228(4)
N79 C82 1.445(6)
C82 C87 1.351(7)
C82 C83 1.357(6)
C83 C84 1.347(9)
C84 C85 1.295(11)
C85 C86 1.363(12)
C85 C88 1.46(2)
C86 C87 1.402(11)
N89 O90 1.180(10)
N89 O91 1.207(10)
N89 C92 1.469(8)
C92 C93 1.311(8)
C92 C97 1.381(8)
C93 C94 1.344(11)
C94 C95 1.361(12)
C95 C96 1.323(11)
C96 C97 1.388(9)
N98 O99 1.251(15)
N98 O100 1.274(15)
N98 C101 1.490(13)
C101 C102 1.366(11)
C101 C106 1.374(12)
C102 C103 1.348(9)
C103 C104 1.331(10)
C104 C105 1.331(11)
C105 C106 1.356(13)

loop_
_geom_hbond_atom_site_label_D
_geom_hbond_atom_site_label_H
_geom_hbond_atom_site_label_A
_geom_hbond_distance_DH
_geom_hbond_distance_HA
_geom_hbond_distance_DA
_geom_hbond_angle_DHA
N1 H1 O80 0.84(4) 2.22(4) 3.054(6) 173(3)
N7 H7 O91 0.87(4) 2.38(4) 3.231(8) 167(3)
N13 H13 N7 0.80(4) 2.43(4) 2.989(5) 128(3)
N13 H13 O90 0.80(4) 2.78(4) 3.192(8) 114(3)
N19 H19 O81 0.79(3) 2.45(4) 3.212(6) 165(4)
N31 H31 O80 0.81(4) 2.38(4) 3.065(5) 143(4)
N31 H31 N1 0.81(4) 2.55(4) 3.040(5) 120(4)

loop_
_geom_torsion_atom_site_label_1
_geom_torsion_atom_site_label_2
_geom_torsion_atom_site_label_3
_geom_torsion_atom_site_label_4
_geom_torsion
C5 N1 C2 C3 1.2(5)
C5 N1 C2 C36 -175.8(4)
N1 C2 C3 C4 -0.6(5)
C36 C2 C3 C4 175.9(4)
C2 C3 C4 C5 -0.1(6)
C3 C4 C5 N1 0.8(5)
C3 C4 C5 C6 173.7(4)
C2 N1 C5 C4 -1.3(5)
C2 N1 C5 C6 -175.1(3)
C4 C5 C6 C8 127.4(5)
N1 C5 C6 C8 -60.5(5)
C4 C5 C6 C38 6.7(6)
N1 C5 C6 C38 178.8(4)
C4 C5 C6 C37 -111.4(5)
N1 C5 C6 C37 60.7(5)
C11 N7 C8 C9 -1.2(4)
C11 N7 C8 C6 179.2(3)
C5 C6 C8 C9 -6.5(6)
C38 C6 C8 C9 113.4(5)
C37 C6 C8 C9 -126.9(5)
C5 C6 C8 N7 173.1(3)
C38 C6 C8 N7 -67.1(5)
C37 C6 C8 N7 52.7(5)
N7 C8 C9 C10 0.7(5)
C6 C8 C9 C10 -179.7(4)
C8 C9 C10 C11 0.0(5)
C9 C10 C11 N7 -0.7(5)
C9 C10 C11 C12 -172.6(4)
C8 N7 C11 C10 1.2(5)
C8 N7 C11 C12 174.1(3)
C10 C11 C12 C14 99.0(5)
N7 C11 C12 C14 -71.9(5)
C10 C11 C12 C43 -140.3(4)
N7 C11 C12 C43 48.8(5)
C10 C11 C12 C49 -20.1(6)
N7 C11 C12 C49 169.0(4)
C17 N13 C14 C15 1.4(4)
C17 N13 C14 C12 177.1(3)
C11 C12 C14 C15 -139.9(5)
C43 C12 C14 C15 98.8(5)
C49 C12 C14 C15 -21.4(6)
C11 C12 C14 N13 45.7(5)
C43 C12 C14 N13 -75.6(4)
C49 C12 C14 N13 164.2(3)
N13 C14 C15 C16 -1.4(5)
C12 C14 C15 C16 -176.4(4)
C14 C15 C16 C17 1.0(5)
C15 C16 C17 N13 -0.1(5)
C15 C16 C17 C18 175.8(4)
C14 N13 C17 C16 -0.8(4)
C14 N13 C17 C18 -176.9(3)
C16 C17 C18 C20 43.6(5)
N13 C17 C18 C20 -141.2(4)
C16 C17 C18 C40 -76.1(5)
N13 C17 C18 C40 99.1(4)
C16 C17 C18 C39 165.1(4)
N13 C17 C18 C39 -19.7(5)
C23 N19 C20 C21 -0.6(4)
C23 N19 C20 C18 177.8(3)
C17 C18 C20 C21 -120.7(4)
C40 C18 C20 C21 -1.1(6)
C39 C18 C20 C21 116.9(4)
C17 C18 C20 N19 61.4(4)
C40 C18 C20 N19 -179.0(3)
C39 C18 C20 N19 -61.0(5)
N19 C20 C21 C22 0.9(4)
C18 C20 C21 C22 -177.3(4)
C20 C21 C22 C23 -0.9(5)
C21 C22 C23 N19 0.5(4)
C21 C22 C23 C24 -176.7(4)
C20 N19 C23 C22 0.1(5)
C20 N19 C23 C24 177.6(3)
C22 C23 C24 C26 -148.8(4)
N19 C23 C24 C26 34.4(5)
C22 C23 C24 C61 92.0(5)
N19 C23 C24 C61 -84.8(4)
C22 C23 C24 C55 -26.1(6)
N19 C23 C24 C55 157.1(4)
C29 N25 C26 C27 0.6(4)
C29 N25 C26 C24 178.8(3)
C23 C24 C26 C27 -137.3(4)
C61 C24 C26 C27 -15.7(6)
C55 C24 C26 C27 103.3(5)
C23 C24 C26 N25 45.1(5)
C61 C24 C26 N25 166.7(3)
C55 C24 C26 N25 -74.3(5)
N25 C26 C27 C28 -0.4(4)
C24 C26 C27 C28 -178.3(4)
C26 C27 C28 C29 0.1(5)
C27 C28 C29 N25 0.2(4)
C27 C28 C29 C30 177.9(4)
C26 N25 C29 C28 -0.5(4)
C26 N25 C29 C30 -178.6(3)
C28 C29 C30 C32 8.4(6)
N25 C29 C30 C32 -174.2(3)
C28 C29 C30 C42 -111.4(5)
N25 C29 C30 C42 66.0(4)
C28 C29 C30 C41 129.0(5)
N25 C29 C30 C41 -53.6(5)
C35 N31 C32 C33 -0.2(5)
C35 N31 C32 C30 176.2(4)
C29 C30 C32 C33 -111.2(5)
C42 C30 C32 C33 8.9(7)
C41 C30 C32 C33 127.8(5)
C29 C30 C32 N31 73.4(5)
C42 C30 C32 N31 -166.5(4)
C41 C30 C32 N31 -47.5(5)
N31 C32 C33 C34 -0.6(6)
C30 C32 C33 C34 -176.5(5)
C32 C33 C34 C35 1.3(6)
C33 C34 C35 N31 -1.4(5)
C33 C34 C35 C36 -173.5(5)
C32 N31 C35 C34 1.0(5)
C32 N31 C35 C36 174.1(4)
C34 C35 C36 C2 -137.6(5)
N31 C35 C36 C2 51.5(5)
C34 C35 C36 C73 100.8(6)
N31 C35 C36 C73 -70.2(5)
C34 C35 C36 C67 -20.3(7)
N31 C35 C36 C67 168.7(4)
C3 C2 C36 C35 123.7(5)
N1 C2 C36 C35 -60.3(5)
C3 C2 C36 C73 -114.6(5)
N1 C2 C36 C73 61.5(5)
C3 C2 C36 C67 5.0(6)
N1 C2 C36 C67 -179.0(4)
C14 C12 C43 C44 151.3(4)
C11 C12 C43 C44 31.1(5)
C49 C12 C43 C44 -88.5(4)
C14 C12 C43 C48 -35.9(5)
C11 C12 C43 C48 -156.1(4)
C49 C12 C43 C48 84.4(4)
C48 C43 C44 C45 -0.7(6)
C12 C43 C44 C45 172.4(4)
C43 C44 C45 C46 0.0(7)
C44 C45 C46 C47 1.0(8)
C45 C46 C47 C48 -1.5(8)
C46 C47 C48 C43 0.9(7)
C44 C43 C48 C47 0.2(6)
C12 C43 C48 C47 -172.9(4)
C14 C12 C49 C50 -47.4(5)
C11 C12 C49 C50 71.3(5)
C43 C12 C49 C50 -167.8(4)
C14 C12 C49 C54 133.5(4)
C11 C12 C49 C54 -107.8(4)
C43 C12 C49 C54 13.1(5)
C54 C49 C50 C51 -1.5(7)
C12 C49 C50 C51 179.4(4)
C49 C50 C51 C52 2.1(7)
C50 C51 C52 C53 -1.5(9)
C51 C52 C53 C54 0.4(10)
C52 C53 C54 C49 0.2(9)
C50 C49 C54 C53 0.3(7)
C12 C49 C54 C53 179.4(5)
C26 C24 C55 C60 11.3(6)
C23 C24 C55 C60 -109.2(4)
C61 C24 C55 C60 130.3(4)
C26 C24 C55 C56 -169.6(4)
C23 C24 C55 C56 69.9(5)
C61 C24 C55 C56 -50.6(5)
C60 C55 C56 C57 2.1(7)
C24 C55 C56 C57 -177.1(4)
C55 C56 C57 C58 -0.8(8)
C56 C57 C58 C59 -1.1(9)
C57 C58 C59 C60 1.6(9)
C56 C55 C60 C59 -1.5(7)
C24 C55 C60 C59 177.6(4)
C58 C59 C60 C55 -0.2(8)
C26 C24 C61 C66 70.9(5)
C23 C24 C61 C66 -169.1(4)
C55 C24 C61 C66 -51.3(4)
C26 C24 C61 C62 -110.6(4)
C23 C24 C61 C62 9.4(5)
C55 C24 C61 C62 127.2(4)
C66 C61 C62 C63 -0.3(6)
C24 C61 C62 C63 -178.8(4)
C61 C62 C63 C64 -1.1(7)
C62 C63 C64 C65 1.7(7)
C63 C64 C65 C66 -0.9(7)
C64 C65 C66 C61 -0.5(7)
C62 C61 C66 C65 1.0(6)
C24 C61 C66 C65 179.6(4)
C35 C36 C67 C68 125.6(4)
C2 C36 C67 C68 -113.5(5)
C73 C36 C67 C68 5.2(6)
C35 C36 C67 C72 -55.9(5)
C2 C36 C67 C72 65.1(5)
C73 C36 C67 C72 -176.3(4)
C72 C67 C68 C69 -0.8(7)
C36 C67 C68 C69 177.8(4)
C67 C68 C69 C70 -0.6(9)
C68 C69 C70 C71 1.3(10)
C69 C70 C71 C72 -0.8(9)
C68 C67 C72 C71 1.3(7)
C36 C67 C72 C71 -177.3(4)
C70 C71 C72 C67 -0.6(8)
C35 C36 C73 C74 153.4(4)
C2 C36 C73 C74 30.0(5)
C67 C36 C73 C74 -86.7(5)
C35 C36 C73 C78 -30.2(5)
C2 C36 C73 C78 -153.5(4)
C67 C36 C73 C78 89.7(5)
C78 C73 C74 C75 0.3(7)
C36 C73 C74 C75 176.9(5)
C73 C74 C75 C76 -0.6(10)
C74 C75 C76 C77 0.9(11)
C75 C76 C77 C78 -0.9(10)
C76 C77 C78 C73 0.7(8)
C74 C73 C78 C77 -0.4(7)
C36 C73 C78 C77 -176.9(4)
O81 N79 C82 C87 -166.6(5)
O80 N79 C82 C87 11.8(7)
O81 N79 C82 C83 11.2(7)
O80 N79 C82 C83 -170.5(4)
C87 C82 C83 C84 -3.7(9)
N79 C82 C83 C84 178.7(5)
C82 C83 C84 C85 4.2(12)
C83 C84 C85 C86 -2.3(17)
C83 C84 C85 C88 170.0(13)
C84 C85 C86 C87 -0.3(18)
C88 C85 C86 C87 -171.7(15)
C83 C82 C87 C86 1.2(11)
N79 C82 C87 C86 178.9(7)
C85 C86 C87 C82 0.8(15)
O90 N89 C92 C93 -6.4(10)
O91 N89 C92 C93 172.7(6)
O90 N89 C92 C97 173.7(7)
O91 N89 C92 C97 -7.2(9)
C97 C92 C93 C94 -2.8(10)
N89 C92 C93 C94 177.3(7)
C92 C93 C94 C95 1.8(13)
C93 C94 C95 C96 0.3(15)
C94 C95 C96 C97 -1.4(15)
C93 C92 C97 C96 1.6(9)
N89 C92 C97 C96 -178.5(6)
C95 C96 C97 C92 0.5(11)
O99 N98 C101 C102 163.0(10)
O100 N98 C101 C102 -7.1(16)
O99 N98 C101 C106 -18.8(14)
O100 N98 C101 C106 171.1(12)
C106 C101 C102 C103 3.0(13)
N98 C101 C102 C103 -178.9(8)
C101 C102 C103 C104 -2.1(13)
C102 C103 C104 C105 -1.9(17)
C103 C104 C105 C106 5.0(19)
C104 C105 C106 C101 -4.1(18)
C102 C101 C106 C105 0.1(15)
N98 C101 C106 C105 -178.0(10)
